data_2224860
loop_
_publ_author_name
'Khan, F. Nawaz'
'Manivel, P.'
'Hathwar, Venkatesha R.'
'Krishnakumar, V.'
'Tyagi, Richa'

_publ_section_title
;
 2-[2-(Hydroxymethyl)phenyl]-1-(1-naphthyl)ethanol
;
_journal_coeditor_code BT5147
_journal_issue 2
_journal_name_full 'Acta Crystallographica Section E'
_journal_page_first o380
_journal_paper_doi 10.1107/S1600536810000383
_journal_volume 66
_journal_year 2010
_chemical_formula_iupac 'C19 H18 O2'
_chemical_formula_moiety 'C19 H18 O2'
_chemical_formula_sum 'C19 H18 O2'
_chemical_formula_weight 278.33
_chemical_name_systematic
;
2-[2-(Hydroxymethyl)phenyl]-1-(1-naphthyl)ethanol
;
_space_group_IT_number 9
_symmetry_cell_setting monoclinic
_symmetry_space_group_name_Hall 'C -2yc'
_symmetry_space_group_name_H-M 'C 1 c 1'
_atom_sites_solution_hydrogens geom
_atom_sites_solution_primary direct
_atom_sites_solution_secondary difmap
_cell_angle_alpha 90
_cell_angle_beta 111.172(3)
_cell_angle_gamma 90
_cell_formula_units_Z 4
_cell_length_a 16.207(4)
_cell_length_b 12.820(3)
_cell_length_c 7.7888(18)
_cell_measurement_reflns_used 2097
_cell_measurement_temperature 290(2)
_cell_measurement_theta_max 26.33
_cell_measurement_theta_min 2.70
_cell_volume 1509.1(6)
_computing_cell_refinement 'SAINT (Bruker, 2004)'
_computing_data_collection 'SMART (Bruker, 2004)'
_computing_data_reduction 'SAINT (Bruker, 2004)'
_computing_molecular_graphics 'ORTEP-3 (Farrugia, 1997) and CAMERON (Watkin <i>et al.</i>,  1993)'
_computing_publication_material 'PLATON (Spek, 2009)'
_computing_structure_refinement 'SHELXL97 (Sheldrick, 2008)'
_computing_structure_solution 'SHELXS97 (Sheldrick, 2008)'
_diffrn_ambient_temperature 290(2)
_diffrn_measured_fraction_theta_full 0.999
_diffrn_measured_fraction_theta_max 0.999
_diffrn_measurement_device_type 'Bruker SMART CCD area-detector'
_diffrn_measurement_method '\f and \w scans'
_diffrn_radiation_monochromator graphite
_diffrn_radiation_source 'fine-focus sealed tube'
_diffrn_radiation_type MoK\a
_diffrn_radiation_wavelength 0.71073
_diffrn_reflns_av_R_equivalents 0.0387
_diffrn_reflns_av_sigmaI/netI 0.0319
_diffrn_reflns_limit_h_max 19
_diffrn_reflns_limit_h_min -19
_diffrn_reflns_limit_k_max 15
_diffrn_reflns_limit_k_min -15
_diffrn_reflns_limit_l_max 9
_diffrn_reflns_limit_l_min -9
_diffrn_reflns_number 5447
_diffrn_reflns_reduction_process
;
;
_diffrn_reflns_theta_full 25.68
_diffrn_reflns_theta_max 25.68
_diffrn_reflns_theta_min 2.08
_diffrn_standards_number 0
_exptl_absorpt_coefficient_mu 0.078
_exptl_absorpt_correction_T_max 0.9922
_exptl_absorpt_correction_T_min 0.9425
_exptl_absorpt_correction_type multi-scan
_exptl_absorpt_process_details '(SADABS; Sheldrick, 1996)'
_exptl_crystal_colour colorless
_exptl_crystal_density_diffrn 1.225
_exptl_crystal_density_method 'Not Measured'
_exptl_crystal_description needle
_exptl_crystal_F_000 592
_exptl_crystal_size_max 0.60
_exptl_crystal_size_mid 0.10
_exptl_crystal_size_min 0.10
_refine_diff_density_max 0.149
_refine_diff_density_min -0.144
_refine_ls_extinction_method none
_refine_ls_goodness_of_fit_ref 1.073
_refine_ls_hydrogen_treatment mixed
_refine_ls_matrix_type full
_refine_ls_number_parameters 198
_refine_ls_number_reflns 1447
_refine_ls_number_restraints 2
_refine_ls_restrained_S_all 1.072
_refine_ls_R_factor_all 0.0488
_refine_ls_R_factor_gt 0.0376
_refine_ls_shift/su_max 0.000
_refine_ls_shift/su_mean 0.000
_refine_ls_structure_factor_coef Fsqd
_refine_ls_weighting_details 'calc w=1/[\s^2^(Fo^2^)+(0.0524P)^2^+0.0000P] where P=(Fo^2^+2Fc^2^)/3'
_refine_ls_weighting_scheme calc
_refine_ls_wR_factor_gt 0.0810
_refine_ls_wR_factor_ref 0.0847
_reflns_number_gt 1216
_reflns_number_total 1447
_reflns_threshold_expression I>2\s(I)
_cod_data_source_file bt5147.cif
_cod_data_source_block I
_cod_depositor_comments
;
The following automatic conversions were performed:
'_symmetry_cell_setting' value 'Monoclinic' changed to 'monoclinic'
according to '/home/saulius/struct/CIF-dictionaries/cif_core.dic'
dictionary named 'cif_core.dic' version 2.4.1 from 2010-06-29.

Automatic conversion script
Id: cif_fix_enum 1527 2010-12-29 10:47:43Z saulius 

The following automatic conversions were performed:

'_symmetry_cell_setting' value 'Monoclinic' changed to 'monoclinic'
according to /home/saulius/struct/CIF-dictionaries/cif_core.dic
dictionary named 'cif_core.dic' version 2.4.1 from 2010-06-29.

Automatic conversion script
Id: cif_fix_values 1715 2011-07-08 13:25:40Z adriana 
;
_cod_original_cell_volume 1509.2(6)
_cod_original_sg_symbol_H-M 'C c'
_cod_database_code 2224860
_cod_database_fobs_code 2224860

loop_
_symmetry_equiv_pos_site_id
_symmetry_equiv_pos_as_xyz
1 x,y,z
2 x,-y,1/2+z
3 1/2+x,1/2+y,z
4 1/2+x,1/2-y,1/2+z

loop_
_atom_site_type_symbol
_atom_site_label
_atom_site_fract_x
_atom_site_fract_y
_atom_site_fract_z
_atom_site_U_iso_or_equiv
_atom_site_adp_type
_atom_site_calc_flag
_atom_site_refinement_flags
_atom_site_occupancy
_atom_site_disorder_assembly
_atom_site_disorder_group
O O1 0.07843(13) 0.13119(13) 0.4503(3) 0.0541(5) Uani d . 1 . .
H H1O 0.074(2) 0.091(3) 0.357(6) 0.100(13) Uiso d . 1 . .
O O2 0.05537(13) 0.04804(13) 0.7513(3) 0.0541(5) Uani d . 1 . .
H H2O 0.068(3) 0.070(3) 0.647(6) 0.112(14) Uiso d . 1 . .
C C1 0.12467(16) 0.27456(16) 0.2976(3) 0.0391(5) Uani d . 1 . .
C C2 0.03809(18) 0.2984(2) 0.2052(4) 0.0513(6) Uani d . 1 . .
H H2 -0.0052 0.2669 0.2399 0.062 Uiso calc R 1 . .
C C3 0.0124(2) 0.3708(2) 0.0562(4) 0.0633(8) Uani d . 1 . .
H H3 -0.0472 0.3859 -0.0056 0.076 Uiso calc R 1 . .
C C4 0.0748(2) 0.4177(2) 0.0047(4) 0.0609(8) Uani d . 1 . .
H H4 0.0575 0.4648 -0.0926 0.073 Uiso calc R 1 . .
C C5 0.2323(3) 0.4454(2) 0.0452(4) 0.0681(9) Uani d . 1 . .
H H5 0.2157 0.4922 -0.0527 0.082 Uiso calc R 1 . .
C C6 0.3193(3) 0.4256(2) 0.1359(5) 0.0760(9) Uani d . 1 . .
H H6 0.3617 0.4597 0.1020 0.091 Uiso calc R 1 . .
C C7 0.3451(2) 0.3536(2) 0.2810(5) 0.0672(8) Uani d . 1 . .
H H7 0.4049 0.3393 0.3419 0.081 Uiso calc R 1 . .
C C8 0.28404(18) 0.30420(19) 0.3341(4) 0.0514(7) Uani d . 1 . .
H H8 0.3029 0.2566 0.4305 0.062 Uiso calc R 1 . .
C C9 0.19190(16) 0.32361(16) 0.2457(3) 0.0405(5) Uani d . 1 . .
C C10 0.16515(18) 0.39629(17) 0.0958(3) 0.0476(6) Uani d . 1 . .
C C11 0.15080(17) 0.19895(15) 0.4609(3) 0.0414(5) Uani d . 1 . .
H H11 0.2007 0.1563 0.4591 0.050 Uiso calc R 1 . .
C C12 0.17832(17) 0.25725(16) 0.6467(3) 0.0445(6) Uani d . 1 . .
H H12A 0.2115 0.3191 0.6400 0.053 Uiso calc R 1 . .
H H12B 0.1254 0.2799 0.6668 0.053 Uiso calc R 1 . .
C C13 0.23412(17) 0.19156(17) 0.8103(3) 0.0415(5) Uani d . 1 . .
C C14 0.32550(19) 0.1898(2) 0.8541(4) 0.0556(7) Uani d . 1 . .
H H14 0.3500 0.2320 0.7877 0.067 Uiso calc R 1 . .
C C15 0.3809(2) 0.1274(2) 0.9933(4) 0.0640(8) Uani d . 1 . .
H H15 0.4415 0.1270 1.0184 0.077 Uiso calc R 1 . .
C C16 0.3454(2) 0.0655(2) 1.0947(4) 0.0625(8) Uani d . 1 . .
H H16 0.3818 0.0223 1.1868 0.075 Uiso calc R 1 . .
C C17 0.2558(2) 0.06847(18) 1.0582(3) 0.0551(7) Uani d . 1 . .
H H17 0.2325 0.0283 1.1292 0.066 Uiso calc R 1 . .
C C18 0.19887(17) 0.13022(15) 0.9173(3) 0.0430(6) Uani d . 1 . .
C C19 0.1015(2) 0.1264(2) 0.8835(4) 0.0537(7) Uani d . 1 . .
H H19A 0.0936 0.1123 0.9990 0.064 Uiso calc R 1 . .
H H19B 0.0756 0.1940 0.8399 0.064 Uiso calc R 1 . .

loop_
_atom_site_aniso_label
_atom_site_aniso_U_11
_atom_site_aniso_U_22
_atom_site_aniso_U_33
_atom_site_aniso_U_12
_atom_site_aniso_U_13
_atom_site_aniso_U_23
O1 0.0811(13) 0.0413(9) 0.0459(10) -0.0112(9) 0.0300(9) -0.0034(8)
O2 0.0705(11) 0.0446(9) 0.0504(10) -0.0041(8) 0.0259(9) 0.0052(8)
C1 0.0571(15) 0.0258(10) 0.0338(12) 0.0073(10) 0.0156(11) -0.0023(10)
C2 0.0587(17) 0.0462(14) 0.0491(15) 0.0068(12) 0.0194(13) -0.0007(12)
C3 0.0707(18) 0.0563(16) 0.0486(16) 0.0238(15) 0.0042(14) 0.0046(14)
C4 0.093(2) 0.0376(13) 0.0428(15) 0.0156(15) 0.0134(15) 0.0089(12)
C5 0.119(3) 0.0344(14) 0.0600(18) -0.0026(16) 0.0431(19) 0.0079(13)
C6 0.098(3) 0.0610(19) 0.084(2) -0.0149(18) 0.051(2) 0.0039(18)
C7 0.0674(19) 0.0587(18) 0.081(2) -0.0007(14) 0.0338(17) 0.0029(16)
C8 0.0678(18) 0.0395(13) 0.0498(16) 0.0080(12) 0.0248(14) 0.0057(12)
C9 0.0617(16) 0.0258(10) 0.0339(12) 0.0059(10) 0.0172(11) -0.0024(9)
C10 0.0792(19) 0.0254(10) 0.0388(14) 0.0043(11) 0.0220(14) -0.0010(10)
C11 0.0572(14) 0.0286(10) 0.0410(13) 0.0049(11) 0.0210(11) 0.0027(10)
C12 0.0638(17) 0.0292(11) 0.0421(13) -0.0002(11) 0.0211(12) 0.0019(10)
C13 0.0595(17) 0.0294(11) 0.0350(12) -0.0003(10) 0.0162(11) -0.0034(9)
C14 0.0640(19) 0.0554(16) 0.0471(15) -0.0051(14) 0.0197(13) -0.0004(13)
C15 0.0588(17) 0.0668(18) 0.0540(18) 0.0036(14) 0.0055(14) -0.0052(15)
C16 0.083(2) 0.0468(15) 0.0401(15) 0.0099(14) 0.0012(14) 0.0023(12)
C17 0.091(2) 0.0349(13) 0.0390(14) -0.0010(13) 0.0228(14) -0.0008(11)
C18 0.0658(17) 0.0276(10) 0.0372(13) 0.0008(10) 0.0205(12) -0.0053(10)
C19 0.078(2) 0.0406(14) 0.0529(16) 0.0035(12) 0.0364(14) 0.0016(12)

loop_
_atom_type_symbol
_atom_type_description
_atom_type_scat_dispersion_real
_atom_type_scat_dispersion_imag
_atom_type_scat_source
O O 0.0106 0.0060 'International Tables Vol C Tables 4.2.6.8 and 6.1.1.4'
H H 0.0000 0.0000 'International Tables Vol C Tables 4.2.6.8 and 6.1.1.4'
C C 0.0033 0.0016 'International Tables Vol C Tables 4.2.6.8 and 6.1.1.4'

loop_
_geom_angle_atom_site_label_1
_geom_angle_atom_site_label_2
_geom_angle_atom_site_label_3
_geom_angle_site_symmetry_1
_geom_angle_site_symmetry_3
_geom_angle
_geom_angle_publ_flag
C11 O1 H1O . . 103(3) ?
C19 O2 H2O . . 101(3) ?
C2 C1 C9 . . 119.7(2) ?
C2 C1 C11 . . 120.3(2) ?
C9 C1 C11 . . 120.0(2) ?
C1 C2 C3 . . 121.3(3) ?
C1 C2 H2 . . 119.4 ?
C3 C2 H2 . . 119.4 ?
C4 C3 C2 . . 120.0(3) ?
C4 C3 H3 . . 120.0 ?
C2 C3 H3 . . 120.0 ?
C3 C4 C10 . . 121.1(2) ?
C3 C4 H4 . . 119.4 ?
C10 C4 H4 . . 119.4 ?
C6 C5 C10 . . 121.8(3) ?
C6 C5 H5 . . 119.1 ?
C10 C5 H5 . . 119.1 ?
C5 C6 C7 . . 119.7(3) ?
C5 C6 H6 . . 120.2 ?
C7 C6 H6 . . 120.2 ?
C8 C7 C6 . . 120.9(3) ?
C8 C7 H7 . . 119.5 ?
C6 C7 H7 . . 119.5 ?
C7 C8 C9 . . 121.6(2) ?
C7 C8 H8 . . 119.2 ?
C9 C8 H8 . . 119.2 ?
C8 C9 C10 . . 117.6(2) ?
C8 C9 C1 . . 123.9(2) ?
C10 C9 C1 . . 118.5(2) ?
C4 C10 C5 . . 122.2(2) ?
C4 C10 C9 . . 119.5(2) ?
C5 C10 C9 . . 118.3(3) ?
O1 C11 C1 . . 111.1(2) ?
O1 C11 C12 . . 107.45(19) ?
C1 C11 C12 . . 111.80(16) ?
O1 C11 H11 . . 108.8 ?
C1 C11 H11 . . 108.8 ?
C12 C11 H11 . . 108.8 ?
C13 C12 C11 . . 113.55(17) ?
C13 C12 H12A . . 108.9 ?
C11 C12 H12A . . 108.9 ?
C13 C12 H12B . . 108.9 ?
C11 C12 H12B . . 108.9 ?
H12A C12 H12B . . 107.7 ?
C14 C13 C18 . . 117.9(2) ?
C14 C13 C12 . . 118.1(2) ?
C18 C13 C12 . . 124.0(2) ?
C15 C14 C13 . . 122.1(3) ?
C15 C14 H14 . . 119.0 ?
C13 C14 H14 . . 119.0 ?
C16 C15 C14 . . 119.5(3) ?
C16 C15 H15 . . 120.2 ?
C14 C15 H15 . . 120.2 ?
C17 C16 C15 . . 119.5(3) ?
C17 C16 H16 . . 120.3 ?
C15 C16 H16 . . 120.3 ?
C16 C17 C18 . . 121.8(2) ?
C16 C17 H17 . . 119.1 ?
C18 C17 H17 . . 119.1 ?
C17 C18 C13 . . 119.2(2) ?
C17 C18 C19 . . 118.2(2) ?
C13 C18 C19 . . 122.6(2) ?
O2 C19 C18 . . 112.9(2) ?
O2 C19 H19A . . 109.0 ?
C18 C19 H19A . . 109.0 ?
O2 C19 H19B . . 109.0 ?
C18 C19 H19B . . 109.0 ?
H19A C19 H19B . . 107.8 ?

loop_
_geom_bond_atom_site_label_1
_geom_bond_atom_site_label_2
_geom_bond_site_symmetry_2
_geom_bond_distance
_geom_bond_publ_flag
O1 C11 . 1.438(3) ?
O1 H1O . 0.87(4) ?
O2 C19 . 1.439(3) ?
O2 H2O . 0.94(5) ?
C1 C2 . 1.361(3) ?
C1 C9 . 1.437(3) ?
C1 C11 . 1.533(3) ?
C2 C3 . 1.425(4) ?
C2 H2 . 0.9300 ?
C3 C4 . 1.356(5) ?
C3 H3 . 0.9300 ?
C4 C10 . 1.404(4) ?
C4 H4 . 0.9300 ?
C5 C6 . 1.353(5) ?
C5 C10 . 1.430(4) ?
C5 H5 . 0.9300 ?
C6 C7 . 1.402(5) ?
C6 H6 . 0.9300 ?
C7 C8 . 1.358(4) ?
C7 H7 . 0.9300 ?
C8 C9 . 1.422(4) ?
C8 H8 . 0.9300 ?
C9 C10 . 1.433(3) ?
C11 C12 . 1.544(3) ?
C11 H11 . 0.9800 ?
C12 C13 . 1.523(3) ?
C12 H12A . 0.9700 ?
C12 H12B . 0.9700 ?
C13 C14 . 1.395(4) ?
C13 C18 . 1.408(3) ?
C14 C15 . 1.386(4) ?
C14 H14 . 0.9300 ?
C15 C16 . 1.382(4) ?
C15 H15 . 0.9300 ?
C16 C17 . 1.375(5) ?
C16 H16 . 0.9300 ?
C17 C18 . 1.397(3) ?
C17 H17 . 0.9300 ?
C18 C19 . 1.504(4) ?
C19 H19A . 0.9700 ?
C19 H19B . 0.9700 ?

loop_
_geom_hbond_atom_site_label_D
_geom_hbond_atom_site_label_H
_geom_hbond_atom_site_label_A
_geom_hbond_site_symmetry_A
_geom_hbond_distance_DH
_geom_hbond_distance_HA
_geom_hbond_distance_DA
_geom_hbond_angle_DHA
_geom_hbond_publ_flag
O1 H1O O2 2_554 0.87(4) 1.94(4) 2.721(3) 148(4) yes
O2 H2O O1 . 0.94(5) 1.79(4) 2.721(3) 169(4) yes

loop_
_geom_torsion_atom_site_label_1
_geom_torsion_atom_site_label_2
_geom_torsion_atom_site_label_3
_geom_torsion_atom_site_label_4
_geom_torsion_site_symmetry_1
_geom_torsion_site_symmetry_2
_geom_torsion_site_symmetry_3
_geom_torsion_site_symmetry_4
_geom_torsion
_geom_torsion_publ_flag
C9 C1 C2 C3 . . . . 0.5(3) ?
C11 C1 C2 C3 . . . . 178.2(2) ?
C1 C2 C3 C4 . . . . -0.3(4) ?
C2 C3 C4 C10 . . . . 0.0(4) ?
C10 C5 C6 C7 . . . . 1.4(5) ?
C5 C6 C7 C8 . . . . -1.0(5) ?
C6 C7 C8 C9 . . . . -0.2(4) ?
C7 C8 C9 C10 . . . . 0.9(3) ?
C7 C8 C9 C1 . . . . -179.2(3) ?
C2 C1 C9 C8 . . . . 179.7(2) ?
C11 C1 C9 C8 . . . . 2.1(3) ?
C2 C1 C9 C10 . . . . -0.4(3) ?
C11 C1 C9 C10 . . . . -178.10(18) ?
C3 C4 C10 C5 . . . . -179.4(3) ?
C3 C4 C10 C9 . . . . 0.1(4) ?
C6 C5 C10 C4 . . . . 178.8(3) ?
C6 C5 C10 C9 . . . . -0.7(4) ?
C8 C9 C10 C4 . . . . 180.0(2) ?
C1 C9 C10 C4 . . . . 0.2(3) ?
C8 C9 C10 C5 . . . . -0.5(3) ?
C1 C9 C10 C5 . . . . 179.7(2) ?
C2 C1 C11 O1 . . . . 23.3(3) ?
C9 C1 C11 O1 . . . . -159.00(19) ?
C2 C1 C11 C12 . . . . -96.7(3) ?
C9 C1 C11 C12 . . . . 81.0(2) ?
O1 C11 C12 C13 . . . . 78.1(2) ?
C1 C11 C12 C13 . . . . -159.79(19) ?
C11 C12 C13 C14 . . . . 86.8(3) ?
C11 C12 C13 C18 . . . . -91.5(3) ?
C18 C13 C14 C15 . . . . 2.4(3) ?
C12 C13 C14 C15 . . . . -176.0(2) ?
C13 C14 C15 C16 . . . . -0.9(4) ?
C14 C15 C16 C17 . . . . -1.2(4) ?
C15 C16 C17 C18 . . . . 1.9(4) ?
C16 C17 C18 C13 . . . . -0.3(3) ?
C16 C17 C18 C19 . . . . 178.3(2) ?
C14 C13 C18 C17 . . . . -1.8(3) ?
C12 C13 C18 C17 . . . . 176.5(2) ?
C14 C13 C18 C19 . . . . 179.7(2) ?
C12 C13 C18 C19 . . . . -2.0(3) ?
C17 C18 C19 O2 . . . . -90.6(3) ?
C13 C18 C19 O2 . . . . 88.0(3) ?
